data_1539455
loop_
_publ_author_name
'Adams, D.C.'
'Vekris, J.E.'
'Birchall, T.'
'Faggiani, R.'
'Gillespie, R.J.'

_publ_section_title
;
 The 119Sn Moessbauer and solid-state NMR and the crystal and molecular
 structure of tin(II) bisfluorosulfate, Sn(OSO2F)2
;
_journal_name_full 'Canadian Journal of Chemistry'
_journal_page_first 2122
_journal_page_last 2126
_journal_volume 69
_journal_year 1991
_chemical_formula_sum 'F2 O6 S2 Sn'
_chemical_name_systematic 'Sn (F S O3)2'
_space_group_IT_number 14
_symmetry_space_group_name_Hall '-P 2ybc'
_symmetry_space_group_name_H-M 'P 1 21/c 1'
_cell_angle_alpha 90
_cell_angle_beta 110.12
_cell_angle_gamma 90
_cell_formula_units_Z 4
_cell_length_a 5.195
_cell_length_b 9.709
_cell_length_c 13.861
_cell_volume 656.460
_citation_journal_id_ASTM CJCHAG
_cod_data_source_file Adams_CJCHAG_1991_1568.cif
_cod_data_source_block F2O6S2Sn1
_cod_original_cell_volume 656.46
_cod_original_formula_sum 'F2 O6 S2 Sn1'
_cod_database_code 1539455

loop_
_symmetry_equiv_pos_as_xyz
x,y,z
-x,y+1/2,-z+1/2
-x,-y,-z
x,-y-1/2,z-1/2

loop_
_atom_site_label
_atom_site_type_symbol
_atom_site_fract_x
_atom_site_fract_y
_atom_site_fract_z
_atom_site_occupancy
_atom_site_U_iso_or_equiv
O6 O-2 0.54 0.6009 0.2555 1 0.0
Sn1 Sn+2 0.01484 0.19271 0.17957 1 0.0
O2 O-2 0.1241 0.2886 -0.136 1 0.0
S2 S+6 0.4616 0.4791 0.1906 1 0.0
F1 F-1 0.4891 0.1514 -0.0351 1 0.0
S1 S+6 0.1759 0.1847 -0.0597 1 0.0
O1 O-2 0.1607 0.2338 0.0357 1 0.0
O3 O-2 0.0401 0.0593 -0.0934 1 0.0
O4 O-2 0.6808 0.4077 0.1755 1 0.0
O5 O-2 0.265 0.3979 0.218 1 0.0
F2 F-1 0.2949 0.538 0.0845 1 0.0
